data_1546863
loop_
_publ_author_name
'Liu, Guang-Ning'
'Zhang, Xu'
'Wang, Hong-Mei'
'Xu, Hong'
'Wang, Zi-Han'
'Meng, Xiang-Long'
'Dong, Ya-Nan'
'Zhao, Ruo-Yu'
'Li, Cuncheng'

_publ_section_title
;
 Do alkyl groups on aromatic or aliphatic structure directing agents
 affect water stabilities and properties of hybrid iodoargentates?
;
_journal_issue 37
_journal_name_full 'Dalton Transactions'
_journal_page_first 12474
_journal_page_last 12486
_journal_paper_doi 10.1039/C7DT02152F
_journal_volume 46
_journal_year 2017
_chemical_formula_moiety 'Ag2 I6, 2(I), 2(C6 H18 N3), 2(H2 O)'
_chemical_formula_sum 'C12 H40 Ag2 I8 N6 O2'
_chemical_formula_weight 1531.44
_space_group_crystal_system monoclinic
_space_group_IT_number 14
_space_group_name_Hall '-P 2ybc'
_space_group_name_H-M_alt 'P 1 21/c 1'
_symmetry_space_group_name_Hall '-P 2ybc'
_symmetry_space_group_name_H-M 'P 1 21/c 1'
_atom_sites_solution_hydrogens mixed
_audit_creation_date 2017-06-12
_audit_creation_method
;
Olex2 1.2
(compiled 2017.03.28 svn.r3405 for OlexSys, GUI svn.r5337)
;
_audit_update_record
;
2017-06-13 deposited with the CCDC.
2017-08-25 downloaded from the CCDC.
;
_cell_angle_alpha 90
_cell_angle_beta 99.039(3)
_cell_angle_gamma 90
_cell_formula_units_Z 2
_cell_length_a 9.2674(3)
_cell_length_b 12.5749(5)
_cell_length_c 14.8451(5)
_cell_measurement_reflns_used 3745
_cell_measurement_temperature 293(2)
_cell_measurement_theta_max 28.4640
_cell_measurement_theta_min 3.6410
_cell_volume 1708.51(11)
_computing_cell_refinement
;
CrysAlisPro, Agilent Technologies,
Version 1.171.35.21 (release 20-01-2012 CrysAlis171 .NET)
;
_computing_data_collection
;
CrysAlisPro, Agilent Technologies,
Version 1.171.35.21 (release 20-01-2012 CrysAlis171 .NET)
;
_computing_data_reduction
;
CrysAlisPro, Agilent Technologies,
Version 1.171.35.21 (release 20-01-2012 CrysAlis171 .NET)
;
_computing_molecular_graphics 'Olex2 (Dolomanov et al., 2009)'
_computing_publication_material 'Olex2 (Dolomanov et al., 2009)'
_computing_structure_refinement 'ShelXL (Sheldrick, 2015)'
_computing_structure_solution 'SHELXS-97 (Sheldrick, 1990)'
_diffrn_ambient_temperature 293(2)
_diffrn_detector_area_resol_mean 16.0355
_diffrn_measured_fraction_theta_full 0.998
_diffrn_measured_fraction_theta_max 0.998
_diffrn_measurement_device_type 'multiwire proportional'
_diffrn_measurement_method 'phi and omega scans'
_diffrn_radiation_monochromator graphite
_diffrn_radiation_type MoK\a
_diffrn_radiation_wavelength 0.71073
_diffrn_reflns_av_R_equivalents 0.0277
_diffrn_reflns_av_unetI/netI 0.0298
_diffrn_reflns_Laue_measured_fraction_full 0.998
_diffrn_reflns_Laue_measured_fraction_max 0.998
_diffrn_reflns_limit_h_max 11
_diffrn_reflns_limit_h_min -11
_diffrn_reflns_limit_k_max 15
_diffrn_reflns_limit_k_min -14
_diffrn_reflns_limit_l_max 17
_diffrn_reflns_limit_l_min -17
_diffrn_reflns_number 9996
_diffrn_reflns_point_group_measured_fraction_full 0.998
_diffrn_reflns_point_group_measured_fraction_max 0.998
_diffrn_reflns_theta_full 25.242
_diffrn_reflns_theta_max 25.500
_diffrn_reflns_theta_min 3.217
_exptl_absorpt_coefficient_mu 8.394
_exptl_absorpt_correction_T_max 0.3134
_exptl_absorpt_correction_T_min 0.2189
_exptl_absorpt_correction_type multi-scan
_exptl_absorpt_process_details
;
CrysAlisPro, Agilent Technologies,                        
Version 1.171.35.21 (release 20-01-2012 CrysAlis171 .NET) 
(compiled Jan 23 2012,18:06:46)                           
Empirical absorption correction using spherical harmonics,
 implemented in SCALE3 ABSPACK scaling algorithm.         
;
_exptl_crystal_colour colorless
_exptl_crystal_density_diffrn 2.977
_exptl_crystal_density_method 'not measured'
_exptl_crystal_description prismatic
_exptl_crystal_F_000 1376
_exptl_crystal_size_max 0.26
_exptl_crystal_size_mid 0.24
_exptl_crystal_size_min 0.18
_refine_diff_density_max 0.549
_refine_diff_density_min -0.767
_refine_diff_density_rms 0.130
_refine_ls_extinction_method none
_refine_ls_goodness_of_fit_ref 0.995
_refine_ls_hydrogen_treatment mixed
_refine_ls_matrix_type full
_refine_ls_number_parameters 145
_refine_ls_number_reflns 3167
_refine_ls_number_restraints 4
_refine_ls_restrained_S_all 0.995
_refine_ls_R_factor_all 0.0305
_refine_ls_R_factor_gt 0.0233
_refine_ls_shift/su_max 0.002
_refine_ls_shift/su_mean 0.000
_refine_ls_structure_factor_coef Fsqd
_refine_ls_weighting_details 'w=1/[\s^2^(Fo^2^)+(0.0190P)^2^+2.0969P] where P=(Fo^2^+2Fc^2^)/3'
_refine_ls_weighting_scheme calc
_refine_ls_wR_factor_gt 0.0475
_refine_ls_wR_factor_ref 0.0507
_reflns_Friedel_coverage 0.000
_reflns_number_gt 2717
_reflns_number_total 3167
_reflns_threshold_expression 'I > 2\s(I)'
_cod_data_source_file c7dt02152f2.cif
_cod_data_source_block 14_CCDC3
_cod_database_code 1546863
_shelx_shelxl_version_number 2014/7
_shelx_space_group_comment
;
The symmetry employed for this shelxl refinement is uniquely defined
by the following loop, which should always be used as a source of
symmetry information in preference to the above space-group names.
They are only intended as comments.
;
_shelx_estimated_absorpt_t_max 0.313
_shelx_estimated_absorpt_t_min 0.219
_olex2_refinement_description
;
1. Fixed Uiso
 At 1.2 times of:
  All C(H,H) groups, All N(H,H) groups
 At 1.5 times of:
  All N(H) groups, All N(H,H,H) groups, All O(H,H) groups
2. Restrained distances
 O1W-H1WA
 0.85 with sigma of 0.02
 O1W-H1WB
 0.85 with sigma of 0.02
 H1WA-H1WB
 1.34 with sigma of 0.02
 N2-H2
 0.9 with sigma of 0.02
3.a Secondary CH2 refined with riding coordinates:
 N1(H1A,H1B), C1(H1C,H1D), C2(H2A,H2B), C3(H3D,H3E), C4(H4A,H4B), C5(H5A,H5B),
 C6(H6A,H6B)
3.b Me refined with riding coordinates:
 N3(H3A,H3B,H3C)
;
_olex2_submission_special_instructions 'No special instructions were received'

loop_
_space_group_symop_operation_xyz
'x, y, z'
'-x, y+1/2, -z+1/2'
'-x, -y, -z'
'x, -y-1/2, z-1/2'

loop_
_atom_site_label
_atom_site_type_symbol
_atom_site_fract_x
_atom_site_fract_y
_atom_site_fract_z
_atom_site_U_iso_or_equiv
_atom_site_adp_type
_atom_site_occupancy
_atom_site_site_symmetry_order
_atom_site_calc_flag
_atom_site_refinement_flags_posn
Ag1 Ag 0.93963(3) 0.39433(3) 0.53730(2) 0.04398(8) Uani 1 1 d .
I1 I 0.94766(2) 0.18481(2) 0.46888(2) 0.03480(6) Uani 1 1 d .
I2 I 0.78929(2) 0.51480(2) 0.38466(2) 0.03125(6) Uani 1 1 d .
I3 I 0.73476(2) 0.38929(2) 0.66221(2) 0.03762(6) Uani 1 1 d .
I4 I 0.41573(2) 0.08530(2) 0.61011(2) 0.04088(7) Uani 1 1 d .
N1 N 0.5572(3) 0.2601(3) 0.44709(17) 0.0348(8) Uani 1 1 d .
H1A H 0.6448 0.2792 0.4761 0.042 Uiso 1 1 calc R
H1B H 0.5308 0.2008 0.4730 0.042 Uiso 1 1 calc R
N2 N 0.3073(2) 0.2973(2) 0.30669(16) 0.0218(6) Uani 1 1 d D
H2 H 0.325(3) 0.3572(13) 0.2781(15) 0.033 Uiso 1 1 d DR
N3 N 0.0526(3) 0.4354(2) 0.18662(19) 0.0362(8) Uani 1 1 d .
H3A H -0.0219 0.4798 0.1874 0.054 Uiso 1 1 calc R
H3B H 0.1363 0.4698 0.2042 0.054 Uiso 1 1 calc R
H3C H 0.0509 0.4105 0.1303 0.054 Uiso 1 1 calc R
C1 C 0.4497(3) 0.3458(3) 0.4567(2) 0.0364(10) Uani 1 1 d .
H1C H 0.4821 0.4119 0.4327 0.044 Uiso 1 1 calc R
H1D H 0.4438 0.3564 0.5207 0.044 Uiso 1 1 calc R
C2 C 0.3012(3) 0.3172(3) 0.4062(2) 0.0292(8) Uani 1 1 d .
H2A H 0.2333 0.3746 0.4119 0.035 Uiso 1 1 calc R
H2B H 0.2659 0.2539 0.4330 0.035 Uiso 1 1 calc R
C3 C 0.5666(3) 0.2388(3) 0.3497(2) 0.0317(9) Uani 1 1 d .
H3D H 0.6330 0.1801 0.3454 0.038 Uiso 1 1 calc R
H3E H 0.6047 0.3010 0.3228 0.038 Uiso 1 1 calc R
C4 C 0.4175(3) 0.2119(3) 0.2981(2) 0.0292(8) Uani 1 1 d .
H4A H 0.4246 0.2019 0.2341 0.035 Uiso 1 1 calc R
H4B H 0.3844 0.1455 0.3211 0.035 Uiso 1 1 calc R
C5 C 0.1617(3) 0.2653(3) 0.2537(2) 0.0289(8) Uani 1 1 d .
H5A H 0.1303 0.2006 0.2805 0.035 Uiso 1 1 calc R
H5B H 0.1754 0.2485 0.1919 0.035 Uiso 1 1 calc R
C6 C 0.0406(3) 0.3461(3) 0.2494(2) 0.0331(9) Uani 1 1 d .
H6A H -0.0521 0.3105 0.2305 0.040 Uiso 1 1 calc R
H6B H 0.0399 0.3744 0.3101 0.040 Uiso 1 1 calc R
O1W O -0.2220(3) 0.5163(2) 0.12072(17) 0.0477(8) Uani 1 1 d D
H1WA H -0.222(3) 0.523(2) 0.0641(8) 0.072 Uiso 1 1 d DR
H1WB H -0.2907(17) 0.4725(15) 0.1233(14) 0.072 Uiso 1 1 d DR

loop_
_atom_site_aniso_label
_atom_site_aniso_U_11
_atom_site_aniso_U_22
_atom_site_aniso_U_33
_atom_site_aniso_U_23
_atom_site_aniso_U_13
_atom_site_aniso_U_12
Ag1 0.04282(14) 0.04321(18) 0.04564(16) 0.00283(14) 0.00614(12) -0.00339(13)
I1 0.03172(10) 0.03292(13) 0.03897(12) 0.00224(11) 0.00314(9) 0.00197(10)
I2 0.03116(10) 0.02980(12) 0.03238(11) 0.00548(10) 0.00373(9) -0.00085(9)
I3 0.03679(11) 0.04908(15) 0.02712(10) -0.00106(11) 0.00543(9) -0.01060(11)
I4 0.03849(11) 0.04804(16) 0.03761(12) -0.00299(11) 0.01064(10) 0.00168(11)
N1 0.0253(13) 0.049(2) 0.0283(14) 0.0007(14) -0.0002(11) 0.0007(13)
N2 0.0220(11) 0.0221(14) 0.0207(12) -0.0017(11) 0.0012(10) 0.0018(11)
N3 0.0317(14) 0.0329(18) 0.0407(16) -0.0033(15) -0.0046(13) 0.0055(13)
C1 0.0315(16) 0.047(2) 0.0293(17) -0.0139(17) 0.0008(14) 0.0022(17)
C2 0.0255(15) 0.037(2) 0.0254(15) -0.0067(15) 0.0064(12) 0.0036(15)
C3 0.0250(15) 0.040(2) 0.0305(16) -0.0041(16) 0.0057(13) 0.0057(15)
C4 0.0260(15) 0.0294(19) 0.0314(17) -0.0079(15) 0.0016(13) 0.0042(14)
C5 0.0234(14) 0.032(2) 0.0290(16) -0.0049(15) -0.0019(13) -0.0015(14)
C6 0.0247(15) 0.037(2) 0.0353(18) -0.0042(17) -0.0013(14) -0.0022(15)
O1W 0.0366(12) 0.0627(19) 0.0435(14) -0.0003(14) 0.0051(11) 0.0038(13)

loop_
_atom_type_symbol
_atom_type_description
_atom_type_scat_dispersion_real
_atom_type_scat_dispersion_imag
_atom_type_scat_source
C C 0.0033 0.0016 'International Tables Vol C Tables 4.2.6.8 and 6.1.1.4'
H H 0.0000 0.0000 'International Tables Vol C Tables 4.2.6.8 and 6.1.1.4'
N N 0.0061 0.0033 'International Tables Vol C Tables 4.2.6.8 and 6.1.1.4'
Ag Ag -0.8971 1.1015 'International Tables Vol C Tables 4.2.6.8 and 6.1.1.4'
I I -0.4742 1.8119 'International Tables Vol C Tables 4.2.6.8 and 6.1.1.4'
O O 0.0106 0.0060 'International Tables Vol C Tables 4.2.6.8 and 6.1.1.4'

loop_
_geom_angle_atom_site_label_1
_geom_angle_atom_site_label_2
_geom_angle_atom_site_label_3
_geom_angle
_geom_angle_site_symmetry_1
_geom_angle_site_symmetry_3
I1 Ag1 Ag1 128.937(16) . 3_766
I1 Ag1 I2 116.763(12) . 3_766
I1 Ag1 I2 104.061(11) . .
I1 Ag1 I3 105.672(12) . .
I2 Ag1 Ag1 55.764(10) . 3_766
I2 Ag1 Ag1 57.531(10) 3_766 3_766
I2 Ag1 I2 113.294(12) 3_766 .
I2 Ag1 I3 112.352(12) 3_766 .
I3 Ag1 Ag1 123.780(17) . 3_766
I3 Ag1 I2 103.453(11) . .
Ag1 I2 Ag1 66.706(12) 3_766 .
H1A N1 H1B 108.0 . .
C1 N1 H1A 109.3 . .
C1 N1 H1B 109.3 . .
C3 N1 H1A 109.3 . .
C3 N1 H1B 109.3 . .
C3 N1 C1 111.4(2) . .
C2 N2 H2 111.4(15) . .
C4 N2 H2 112.5(17) . .
C4 N2 C2 109.5(2) . .
C4 N2 C5 109.2(2) . .
C5 N2 H2 101.3(17) . .
C5 N2 C2 112.8(2) . .
H3A N3 H3B 109.5 . .
H3A N3 H3C 109.5 . .
H3B N3 H3C 109.5 . .
C6 N3 H3A 109.5 . .
C6 N3 H3B 109.5 . .
C6 N3 H3C 109.5 . .
N1 C1 H1C 109.5 . .
N1 C1 H1D 109.5 . .
N1 C1 C2 110.6(3) . .
H1C C1 H1D 108.1 . .
C2 C1 H1C 109.5 . .
C2 C1 H1D 109.5 . .
N2 C2 H2A 109.5 . .
N2 C2 H2B 109.5 . .
C1 C2 N2 110.8(2) . .
C1 C2 H2A 109.5 . .
C1 C2 H2B 109.5 . .
H2A C2 H2B 108.1 . .
N1 C3 H3D 109.6 . .
N1 C3 H3E 109.6 . .
N1 C3 C4 110.2(2) . .
H3D C3 H3E 108.1 . .
C4 C3 H3D 109.6 . .
C4 C3 H3E 109.6 . .
N2 C4 C3 112.1(3) . .
N2 C4 H4A 109.2 . .
N2 C4 H4B 109.2 . .
C3 C4 H4A 109.2 . .
C3 C4 H4B 109.2 . .
H4A C4 H4B 107.9 . .
N2 C5 H5A 108.2 . .
N2 C5 H5B 108.2 . .
N2 C5 C6 116.2(3) . .
H5A C5 H5B 107.4 . .
C6 C5 H5A 108.2 . .
C6 C5 H5B 108.2 . .
N3 C6 C5 114.2(3) . .
N3 C6 H6A 108.7 . .
N3 C6 H6B 108.7 . .
C5 C6 H6A 108.7 . .
C5 C6 H6B 108.7 . .
H6A C6 H6B 107.6 . .
H1WA O1W H1WB 103.3(17) . .

loop_
_geom_bond_atom_site_label_1
_geom_bond_atom_site_label_2
_geom_bond_distance
_geom_bond_site_symmetry_2
Ag1 Ag1 3.1511(6) 3_766
Ag1 I1 2.8290(4) .
Ag1 I2 2.8363(4) 3_766
Ag1 I2 2.8945(4) .
Ag1 I3 2.8555(4) .
I2 Ag1 2.8363(4) 3_766
N1 H1A 0.8900 .
N1 H1B 0.8900 .
N1 C1 1.490(4) .
N1 C3 1.487(4) .
N2 H2 0.893(15) .
N2 C2 1.508(4) .
N2 C4 1.501(4) .
N2 C5 1.506(4) .
N3 H3A 0.8900 .
N3 H3B 0.8900 .
N3 H3C 0.8900 .
N3 C6 1.474(4) .
C1 H1C 0.9700 .
C1 H1D 0.9700 .
C1 C2 1.504(4) .
C2 H2A 0.9700 .
C2 H2B 0.9700 .
C3 H3D 0.9700 .
C3 H3E 0.9700 .
C3 C4 1.509(4) .
C4 H4A 0.9700 .
C4 H4B 0.9700 .
C5 H5A 0.9700 .
C5 H5B 0.9700 .
C5 C6 1.509(5) .
C6 H6A 0.9700 .
C6 H6B 0.9700 .
O1W H1WA 0.846(12) .
O1W H1WB 0.847(14) .
